data_2232939
loop_
_publ_author_name
'Aslam, M.'
'Anis, I.'
'Afza, N.'
'Nelofar, A.'
'Yousuf, S.'

_publ_section_title
;
 {5-Chloro-2-[(2-hydroxybenzylidene)amino]phenyl}(phenyl)methanone
;
_journal_coeditor_code RZ2667
_journal_issue 12
_journal_name_full 'Acta Crystallographica Section E'
_journal_page_first o3442
_journal_page_last o3443
_journal_paper_doi 10.1107/S1600536811048690
_journal_volume 67
_journal_year 2011
_chemical_formula_iupac 'C20 H14 Cl N O2'
_chemical_formula_moiety 'C20 H14 Cl N O2'
_chemical_formula_sum 'C20 H14 Cl N O2'
_chemical_formula_weight 335.77
_chemical_name_common
;
2-[<i>N</i>-(2-benzoyl-4-chlorophenyl)carboximidoyl]phenol
;
_chemical_name_systematic
;
{5-Chloro-2-[(2-hydroxybenzylidene)amino]phenyl}(phenyl)methanone
;
_space_group_IT_number 2
_symmetry_cell_setting triclinic
_symmetry_space_group_name_Hall '-P 1'
_symmetry_space_group_name_H-M 'P -1'
_atom_sites_solution_hydrogens geom
_atom_sites_solution_primary direct
_atom_sites_solution_secondary difmap
_audit_creation_method SHELXL-97
_cell_angle_alpha 73.120(2)
_cell_angle_beta 87.919(3)
_cell_angle_gamma 82.953(3)
_cell_formula_units_Z 2
_cell_length_a 7.3904(9)
_cell_length_b 10.7933(14)
_cell_length_c 10.8999(14)
_cell_measurement_reflns_used 3265
_cell_measurement_temperature 273(2)
_cell_measurement_theta_max 25.50
_cell_measurement_theta_min 1.95
_cell_volume 825.70(18)
_computing_cell_refinement 'SAINT (Bruker, 2000)'
_computing_data_collection 'SMART (Bruker, 2000)'
_computing_data_reduction 'SAINT (Bruker, 2000)'
_computing_molecular_graphics 'SHELXTL (Sheldrick, 2008)'
_computing_publication_material
;
SHELXTL (Sheldrick, 2008), PARST (Nardelli, 1995) and PLATON
(Spek, 2009)
;
_computing_structure_refinement 'SHELXL97 (Sheldrick, 2008)'
_computing_structure_solution 'SHELXS97 (Sheldrick, 2008)'
_diffrn_ambient_temperature 273(2)
_diffrn_measured_fraction_theta_full 1.000
_diffrn_measured_fraction_theta_max 1.000
_diffrn_measurement_device_type
;
Bruker SMART APEX CCD area-detector
;
_diffrn_measurement_method '\w scan'
_diffrn_radiation_monochromator graphite
_diffrn_radiation_source 'fine-focus sealed tube'
_diffrn_radiation_type MoK\a
_diffrn_radiation_wavelength 0.71073
_diffrn_reflns_av_R_equivalents 0.0163
_diffrn_reflns_av_sigmaI/netI 0.0159
_diffrn_reflns_limit_h_max 8
_diffrn_reflns_limit_h_min -8
_diffrn_reflns_limit_k_max 13
_diffrn_reflns_limit_k_min -13
_diffrn_reflns_limit_l_max 13
_diffrn_reflns_limit_l_min -13
_diffrn_reflns_number 9338
_diffrn_reflns_theta_full 25.50
_diffrn_reflns_theta_max 25.50
_diffrn_reflns_theta_min 1.95
_exptl_absorpt_coefficient_mu 0.243
_exptl_absorpt_correction_T_max 0.9622
_exptl_absorpt_correction_T_min 0.9029
_exptl_absorpt_correction_type multi-scan
_exptl_absorpt_process_details '(SADABS; Bruker, 2000)'
_exptl_crystal_colour yellow
_exptl_crystal_density_diffrn 1.351
_exptl_crystal_density_method 'not measured'
_exptl_crystal_description Block
_exptl_crystal_F_000 348
_exptl_crystal_size_max 0.43
_exptl_crystal_size_mid 0.19
_exptl_crystal_size_min 0.16
_refine_diff_density_max 0.165
_refine_diff_density_min -0.198
_refine_ls_extinction_method none
_refine_ls_goodness_of_fit_ref 1.032
_refine_ls_hydrogen_treatment mixed
_refine_ls_matrix_type full
_refine_ls_number_parameters 221
_refine_ls_number_reflns 3066
_refine_ls_number_restraints 1
_refine_ls_restrained_S_all 1.032
_refine_ls_R_factor_all 0.0481
_refine_ls_R_factor_gt 0.0379
_refine_ls_shift/su_max 0.000
_refine_ls_shift/su_mean 0.000
_refine_ls_structure_factor_coef Fsqd
_refine_ls_weighting_details 'calc w=1/[\s^2^(Fo^2^)+(0.0541P)^2^+0.1538P] where P=(Fo^2^+2Fc^2^)/3'
_refine_ls_weighting_scheme calc
_refine_ls_wR_factor_gt 0.1008
_refine_ls_wR_factor_ref 0.1093
_reflns_number_gt 2481
_reflns_number_total 3066
_reflns_threshold_expression I>2sigma(I)
_cod_data_source_file rz2667.cif
_cod_data_source_block I
_cod_original_cell_volume 825.71(18)
_cod_database_code 2232939
_cod_database_fobs_code 2232939

loop_
_symmetry_equiv_pos_as_xyz
'x, y, z'
'-x, -y, -z'

loop_
_atom_site_type_symbol
_atom_site_label
_atom_site_fract_x
_atom_site_fract_y
_atom_site_fract_z
_atom_site_U_iso_or_equiv
_atom_site_adp_type
_atom_site_calc_flag
_atom_site_refinement_flags
_atom_site_occupancy
_atom_site_symmetry_multiplicity
Cl Cl1 0.31204(8) 0.24660(5) 0.46997(5) 0.0854(2) Uani d . 1 1
O O1 0.59969(16) -0.21801(12) 0.84282(15) 0.0757(4) Uani d . 1 1
O O2 0.2754(2) -0.32066(12) 1.15776(14) 0.0788(4) Uani d . 1 1
H H2A 0.279(3) -0.254(2) 1.0879(11) 0.103(8) Uiso d D 1 1
N N1 0.26996(17) -0.08203(12) 1.00695(12) 0.0487(3) Uani d . 1 1
C C1 0.2475(2) -0.26589(17) 1.25483(17) 0.0612(4) Uani d D 1 1
C C2 0.2341(3) -0.3472(2) 1.3787(2) 0.0828(6) Uani d . 1 1
H H2B 0.2496 -0.4372 1.3938 0.099 Uiso calc R 1 1
C C3 0.1979(3) -0.2949(3) 1.4788(2) 0.0882(7) Uani d . 1 1
H H3A 0.1878 -0.3502 1.5613 0.106 Uiso calc R 1 1
C C4 0.1761(3) -0.1621(3) 1.45934(19) 0.0817(6) Uani d . 1 1
H H4A 0.1495 -0.1278 1.5279 0.098 Uiso calc R 1 1
C C5 0.1939(2) -0.0807(2) 1.33794(17) 0.0657(5) Uani d . 1 1
H H5A 0.1819 0.0089 1.3249 0.079 Uiso calc R 1 1
C C6 0.2299(2) -0.13059(16) 1.23310(15) 0.0519(4) Uani d . 1 1
C C7 0.2450(2) -0.04203(15) 1.10631(15) 0.0490(4) Uani d . 1 1
H H7A 0.2363 0.0470 1.0967 0.059 Uiso calc R 1 1
C C8 0.28094(19) 0.00455(14) 0.88212(14) 0.0454(3) Uani d . 1 1
C C9 0.2189(2) 0.13726(15) 0.84612(16) 0.0541(4) Uani d . 1 1
H H9A 0.1692 0.1759 0.9076 0.065 Uiso calc R 1 1
C C10 0.2302(2) 0.21192(15) 0.72062(17) 0.0580(4) Uani d . 1 1
H H10A 0.1894 0.3006 0.6976 0.070 Uiso calc R 1 1
C C11 0.3023(2) 0.15451(16) 0.62954(16) 0.0557(4) Uani d . 1 1
C C12 0.3654(2) 0.02359(16) 0.66243(16) 0.0550(4) Uani d . 1 1
H H12A 0.4144 -0.0142 0.6001 0.066 Uiso calc R 1 1
C C13 0.3554(2) -0.05126(14) 0.78849(15) 0.0463(4) Uani d . 1 1
C C14 0.4369(2) -0.19231(15) 0.82362(15) 0.0487(4) Uani d . 1 1
C C15 0.3180(2) -0.29461(14) 0.83004(14) 0.0449(3) Uani d . 1 1
C C16 0.1298(2) -0.26661(16) 0.81996(15) 0.0529(4) Uani d . 1 1
H H16A 0.0760 -0.1813 0.8075 0.063 Uiso calc R 1 1
C C17 0.0220(2) -0.36421(18) 0.82830(17) 0.0626(5) Uani d . 1 1
H H17A -0.1041 -0.3450 0.8220 0.075 Uiso calc R 1 1
C C18 0.1019(3) -0.49073(17) 0.84612(18) 0.0657(5) Uani d . 1 1
H H18A 0.0294 -0.5568 0.8520 0.079 Uiso calc R 1 1
C C19 0.2881(3) -0.51924(16) 0.85517(19) 0.0672(5) Uani d . 1 1
H H19A 0.3412 -0.6045 0.8667 0.081 Uiso calc R 1 1
C C20 0.3961(2) -0.42217(15) 0.84726(16) 0.0558(4) Uani d . 1 1
H H20A 0.5221 -0.4421 0.8535 0.067 Uiso calc R 1 1

loop_
_atom_site_aniso_label
_atom_site_aniso_U_11
_atom_site_aniso_U_22
_atom_site_aniso_U_33
_atom_site_aniso_U_12
_atom_site_aniso_U_13
_atom_site_aniso_U_23
Cl1 0.1056(4) 0.0725(3) 0.0594(3) -0.0004(3) 0.0066(3) 0.0054(2)
O1 0.0506(7) 0.0541(7) 0.1234(12) 0.0019(5) -0.0083(7) -0.0295(7)
O2 0.1159(12) 0.0473(7) 0.0672(9) -0.0021(7) 0.0064(8) -0.0111(7)
N1 0.0531(7) 0.0435(7) 0.0492(8) -0.0035(6) 0.0016(6) -0.0137(6)
C1 0.0636(11) 0.0598(10) 0.0556(10) -0.0029(8) -0.0010(8) -0.0113(8)
C2 0.0990(16) 0.0672(12) 0.0684(13) -0.0047(11) -0.0030(11) 0.0004(10)
C3 0.0985(16) 0.1036(18) 0.0499(11) -0.0121(13) -0.0008(10) -0.0024(11)
C4 0.0866(14) 0.1068(18) 0.0524(11) -0.0116(12) 0.0000(10) -0.0237(11)
C5 0.0666(11) 0.0776(12) 0.0561(11) -0.0078(9) -0.0022(8) -0.0241(9)
C6 0.0455(8) 0.0593(10) 0.0506(9) -0.0053(7) -0.0025(7) -0.0152(7)
C7 0.0470(8) 0.0467(8) 0.0546(9) -0.0046(6) -0.0012(7) -0.0171(7)
C8 0.0447(8) 0.0415(8) 0.0506(9) -0.0056(6) 0.0003(6) -0.0139(7)
C9 0.0634(10) 0.0412(8) 0.0596(10) -0.0012(7) 0.0017(8) -0.0196(7)
C10 0.0666(10) 0.0385(8) 0.0650(11) -0.0022(7) -0.0036(8) -0.0103(8)
C11 0.0580(10) 0.0499(9) 0.0536(9) -0.0073(7) 0.0001(7) -0.0058(7)
C12 0.0596(10) 0.0524(9) 0.0520(9) -0.0025(7) 0.0058(7) -0.0160(7)
C13 0.0451(8) 0.0407(8) 0.0533(9) -0.0054(6) 0.0017(6) -0.0143(7)
C14 0.0503(9) 0.0450(8) 0.0507(9) -0.0005(7) 0.0033(7) -0.0159(7)
C15 0.0519(8) 0.0416(8) 0.0401(8) -0.0008(6) 0.0008(6) -0.0122(6)
C16 0.0542(9) 0.0477(9) 0.0551(9) 0.0013(7) 0.0013(7) -0.0153(7)
C17 0.0517(9) 0.0691(11) 0.0684(11) -0.0096(8) 0.0044(8) -0.0217(9)
C18 0.0742(12) 0.0551(10) 0.0701(12) -0.0202(9) 0.0031(9) -0.0167(9)
C19 0.0777(13) 0.0423(9) 0.0805(13) -0.0027(8) -0.0081(10) -0.0169(8)
C20 0.0565(9) 0.0457(9) 0.0640(10) 0.0024(7) -0.0046(8) -0.0167(8)

loop_
_atom_type_symbol
_atom_type_description
_atom_type_scat_dispersion_real
_atom_type_scat_dispersion_imag
_atom_type_scat_source
C C 0.0033 0.0016 'International Tables Vol C Tables 4.2.6.8 and 6.1.1.4'
H H 0.0000 0.0000 'International Tables Vol C Tables 4.2.6.8 and 6.1.1.4'
N N 0.0061 0.0033 'International Tables Vol C Tables 4.2.6.8 and 6.1.1.4'
O O 0.0106 0.0060 'International Tables Vol C Tables 4.2.6.8 and 6.1.1.4'
Cl Cl 0.1484 0.1585 'International Tables Vol C Tables 4.2.6.8 and 6.1.1.4'

loop_
_geom_angle_atom_site_label_1
_geom_angle_atom_site_label_2
_geom_angle_atom_site_label_3
_geom_angle
C1 O2 H2A 105.0(12)
C7 N1 C8 122.32(13)
O2 C1 C2 118.41(17)
O2 C1 C6 121.81(15)
C2 C1 C6 119.78(18)
C3 C2 C1 120.0(2)
C3 C2 H2B 120.0
C1 C2 H2B 120.0
C2 C3 C4 121.19(19)
C2 C3 H3A 119.4
C4 C3 H3A 119.4
C5 C4 C3 119.4(2)
C5 C4 H4A 120.3
C3 C4 H4A 120.3
C4 C5 C6 121.1(2)
C4 C5 H5A 119.5
C6 C5 H5A 119.5
C1 C6 C5 118.54(16)
C1 C6 C7 121.87(15)
C5 C6 C7 119.59(16)
N1 C7 C6 122.09(15)
N1 C7 H7A 119.0
C6 C7 H7A 119.0
C9 C8 C13 118.64(14)
C9 C8 N1 125.53(14)
C13 C8 N1 115.80(13)
C10 C9 C8 120.82(15)
C10 C9 H9A 119.6
C8 C9 H9A 119.6
C11 C10 C9 119.56(15)
C11 C10 H10A 120.2
C9 C10 H10A 120.2
C10 C11 C12 120.90(15)
C10 C11 Cl1 120.10(13)
C12 C11 Cl1 119.00(14)
C11 C12 C13 119.61(15)
C11 C12 H12A 120.2
C13 C12 H12A 120.2
C12 C13 C8 120.47(14)
C12 C13 C14 118.56(14)
C8 C13 C14 120.87(13)
O1 C14 C15 121.85(14)
O1 C14 C13 118.73(14)
C15 C14 C13 119.39(13)
C16 C15 C20 119.02(14)
C16 C15 C14 121.71(13)
C20 C15 C14 119.26(14)
C17 C16 C15 120.48(15)
C17 C16 H16A 119.8
C15 C16 H16A 119.8
C16 C17 C18 119.74(16)
C16 C17 H17A 120.1
C18 C17 H17A 120.1
C19 C18 C17 120.21(16)
C19 C18 H18A 119.9
C17 C18 H18A 119.9
C18 C19 C20 120.23(16)
C18 C19 H19A 119.9
C20 C19 H19A 119.9
C19 C20 C15 120.31(16)
C19 C20 H20A 119.8
C15 C20 H20A 119.8

loop_
_geom_bond_atom_site_label_1
_geom_bond_atom_site_label_2
_geom_bond_distance
Cl1 C11 1.7386(17)
O1 C14 1.2125(18)
O2 C1 1.352(2)
O2 H2A 0.882(19)
N1 C7 1.277(2)
N1 C8 1.4154(19)
C1 C2 1.388(3)
C1 C6 1.400(2)
C2 C3 1.371(3)
C2 H2B 0.9300
C3 C4 1.377(3)
C3 H3A 0.9300
C4 C5 1.371(3)
C4 H4A 0.9300
C5 C6 1.402(2)
C5 H5A 0.9300
C6 C7 1.444(2)
C7 H7A 0.9300
C8 C9 1.393(2)
C8 C13 1.393(2)
C9 C10 1.377(2)
C9 H9A 0.9300
C10 C11 1.375(2)
C10 H10A 0.9300
C11 C12 1.378(2)
C12 C13 1.382(2)
C12 H12A 0.9300
C13 C14 1.510(2)
C14 C15 1.479(2)
C15 C16 1.388(2)
C15 C20 1.388(2)
C16 C17 1.377(2)
C16 H16A 0.9300
C17 C18 1.381(3)
C17 H17A 0.9300
C18 C19 1.373(3)
C18 H18A 0.9300
C19 C20 1.375(2)
C19 H19A 0.9300
C20 H20A 0.9300

loop_
_geom_hbond_atom_site_label_D
_geom_hbond_atom_site_label_H
_geom_hbond_atom_site_label_A
_geom_hbond_site_symmetry_A
_geom_hbond_distance_DH
_geom_hbond_distance_HA
_geom_hbond_distance_DA
_geom_hbond_angle_DHA
_geom_hbond_publ_flag
O2 H2A N1 . 0.885(16) 1.80(2) 2.6188(19) 152.2(17) yes
C7 H7A O1 2_657 0.9300 2.5700 3.353(2) 142.00 yes
C17 H17A O1 1_455 0.9300 2.4800 3.340(2) 155.00 yes

loop_
_geom_torsion_atom_site_label_1
_geom_torsion_atom_site_label_2
_geom_torsion_atom_site_label_3
_geom_torsion_atom_site_label_4
_geom_torsion
O2 C1 C2 C3 -177.1(2)
C6 C1 C2 C3 2.1(3)
C1 C2 C3 C4 -0.7(4)
C2 C3 C4 C5 -1.1(4)
C3 C4 C5 C6 1.4(3)
O2 C1 C6 C5 177.45(16)
C2 C1 C6 C5 -1.7(3)
O2 C1 C6 C7 -1.6(3)
C2 C1 C6 C7 179.24(16)
C4 C5 C6 C1 0.0(3)
C4 C5 C6 C7 179.05(16)
C8 N1 C7 C6 178.60(13)
C1 C6 C7 N1 2.1(2)
C5 C6 C7 N1 -176.98(15)
C7 N1 C8 C9 -18.6(2)
C7 N1 C8 C13 163.59(14)
C13 C8 C9 C10 0.2(2)
N1 C8 C9 C10 -177.59(15)
C8 C9 C10 C11 0.6(3)
C9 C10 C11 C12 -0.8(3)
C9 C10 C11 Cl1 178.32(13)
C10 C11 C12 C13 0.3(3)
Cl1 C11 C12 C13 -178.83(12)
C11 C12 C13 C8 0.4(2)
C11 C12 C13 C14 -175.92(15)
C9 C8 C13 C12 -0.7(2)
N1 C8 C13 C12 177.30(13)
C9 C8 C13 C14 175.60(14)
N1 C8 C13 C14 -6.4(2)
C12 C13 C14 O1 82.0(2)
C8 C13 C14 O1 -94.33(19)
C12 C13 C14 C15 -96.24(17)
C8 C13 C14 C15 87.42(18)
O1 C14 C15 C16 173.85(16)
C13 C14 C15 C16 -8.0(2)
O1 C14 C15 C20 -5.8(2)
C13 C14 C15 C20 172.40(14)
C20 C15 C16 C17 0.7(2)
C14 C15 C16 C17 -178.96(15)
C15 C16 C17 C18 -0.4(3)
C16 C17 C18 C19 -0.2(3)
C17 C18 C19 C20 0.4(3)
C18 C19 C20 C15 0.0(3)
C16 C15 C20 C19 -0.5(2)
C14 C15 C20 C19 179.16(16)

loop_
_cod_related_entry_id
_cod_related_entry_database
_cod_related_entry_code
1 ChemSpider 11882466
